data_7100981
_journal_name_full 'Chemical Communications'
_journal_paper_doi 10.1039/b415293j
_journal_year 2005
_chemical_formula_moiety 'C29.50 H23 Cl N4 Pt S2'
_chemical_formula_sum 'C29.5 H23 Cl N4 Pt S2'
_chemical_formula_weight 728.20
_space_group_IT_number 15
_symmetry_cell_setting monoclinic
_symmetry_space_group_name_Hall '-C 2yc'
_symmetry_space_group_name_H-M 'C 1 2/c 1'
_cell_angle_alpha 90
_cell_angle_beta 127.801(2)
_cell_angle_gamma 90
_cell_formula_units_Z 8
_cell_length_a 33.57(2)
_cell_length_b 7.473(4)
_cell_length_c 26.61(1)
_cell_measurement_temperature 113(5)
_cell_volume 5274.9(47)
_exptl_crystal_density_diffrn 1.834
_cod_original_sg_symbol_H-M 'C 2/c'
_cod_original_formula_sum 'C29.50 H23 Cl N4 Pt S2'
_cod_database_code 7100981

loop_
_symmetry_equiv_pos_site_id
_symmetry_equiv_pos_as_xyz
1 +X,+Y,+Z
2 -X,+Y,1/2-Z
3 -X,-Y,-Z
4 +X,-Y,1/2+Z
5 1/2+X,1/2+Y,+Z
6 1/2-X,1/2+Y,1/2-Z
7 1/2-X,1/2-Y,-Z
8 1/2+X,1/2-Y,1/2+Z

loop_
_atom_site_label
_atom_site_type_symbol
_atom_site_fract_x
_atom_site_fract_y
_atom_site_fract_z
_atom_site_U_iso_or_equiv
_atom_site_adp_type
_atom_site_occupancy
_atom_site_symmetry_multiplicity
_atom_site_calc_flag
_atom_site_refinement_flags
_atom_site_disorder_assembly
_atom_site_disorder_group
Pt(1) Pt 1.019820(10) 0.78238(6) 1.05900(2) 0.01814(13) Uani 1.00 1 d . . .
Cl(1) Cl 0.9490(2) 0.4607(6) 0.7323(2) 0.0482 Uiso 1.00 1 d . . .
S(1) S 0.99087(10) 0.9135(4) 1.10734(13) 0.0219(7) Uani 1.00 1 d . . .
S(2) S 1.09648(11) 0.7572(4) 1.1548(1) 0.0245(7) Uani 1.00 1 d . . .
N(1) N 0.7165(3) 0.507(1) 0.5779(4) 0.026(2) Uani 1.00 1 d . . .
N(2) N 0.7569(3) 0.501(2) 0.6346(5) 0.027(3) Uani 1.00 1 d . . .
N(3) N 0.9519(4) 0.7894(12) 0.9682(4) 0.019(2) Uani 1.00 1 d . . .
N(4) N 1.0405(4) 0.6812(12) 1.0064(4) 0.020(2) Uani 1.00 1 d . . .
C(1) C 1.1309(5) 0.996(2) 1.3121(6) 0.031(3) Uani 1.00 1 d . . .
C(2) C 1.0849(5) 1.071(2) 1.2911(6) 0.030(3) Uani 1.00 1 d . . .
C(3) C 1.0419(5) 1.052(2) 1.2280(6) 0.030(3) Uani 1.00 1 d . . .
C(4) C 1.0430(4) 0.950(2) 1.1846(5) 0.022(3) Uani 1.00 1 d . . .
C(5) C 1.0918(4) 0.877(2) 1.2074(5) 0.021(3) Uani 1.00 1 d . . .
C(6) C 1.1341(4) 0.893(2) 1.2712(6) 0.026(3) Uani 1.00 1 d . . .
C(7) C 1.0873(5) 0.626(2) 1.0291(6) 0.033(3) Uani 1.00 1 d . . .
C(8) C 1.0995(4) 0.563(2) 0.9926(6) 0.030(3) Uani 1.00 1 d . . .
C(9) C 1.0613(5) 0.554(2) 0.9265(6) 0.032(3) Uani 1.00 1 d . . .
C(10) C 1.0128(4) 0.604(2) 0.9020(6) 0.027(3) Uani 1.00 1 d . . .
C(11) C 1.0042(5) 0.670(2) 0.9434(6) 0.025(3) Uani 1.00 1 d . . .
C(12) C 0.9539(5) 0.726(2) 0.9226(5) 0.029(3) Uani 1.00 1 d . . .
C(13) C 0.9098(4) 0.7261(13) 0.8585(5) 0.014(2) Uani 1.00 1 d . . .
C(14) C 0.8646(4) 0.790(2) 0.8414(5) 0.021(3) Uani 1.00 1 d . . .
C(15) C 0.8646(4) 0.856(2) 0.8916(5) 0.027(3) Uani 1.00 1 d . . .
C(16) C 0.9101(4) 0.855(2) 0.9543(5) 0.028(3) Uani 1.00 1 d . . .
C(17) C 0.8187(4) 0.788(2) 0.7742(6) 0.021(3) Uani 1.00 1 d . . .
C(18) C 0.7839(5) 0.930(2) 0.7529(6) 0.033(3) Uani 1.00 1 d . . .
C(19) C 0.7408(5) 0.936(2) 0.6891(6) 0.038(4) Uani 1.00 1 d . . .
C(20) C 0.7297(5) 0.795(2) 0.6485(5) 0.032(3) Uani 1.00 1 d . . .
C(21) C 0.7645(4) 0.648(2) 0.6713(5) 0.022(3) Uani 1.00 1 d . . .
C(22) C 0.8079(4) 0.651(2) 0.7331(5) 0.025(3) Uani 1.00 1 d . . .
C(23) C 0.7072(4) 0.355(2) 0.5406(5) 0.026(3) Uani 1.00 1 d . . .
C(24) C 0.6666(5) 0.356(2) 0.4777(6) 0.032(3) Uani 1.00 1 d . . .
C(25) C 0.6553(5) 0.216(2) 0.4368(7) 0.032(4) Uani 1.00 1 d . . .
C(26) C 0.6852(5) 0.061(2) 0.4620(6) 0.034(4) Uani 1.00 1 d . . .
C(27) C 0.7258(5) 0.049(2) 0.5269(7) 0.039(4) Uani 1.00 1 d . . .
C(28) C 0.7384(5) 0.194(2) 0.5664(6) 0.033(3) Uani 1.00 1 d . . .
C(29) C 0.6727(5) -0.098(2) 0.4194(6) 0.041(4) Uani 1.00 1 d . . .
C(30) C 1.000000(10) 0.333(2) 0.750000(10) 0.0068 Uiso 1.00 2 d S . .
H(1) H 0.6825 -0.2052 0.4441 0.045 Uiso 1.00 1 c R . .
H(2) H 0.6375 -0.1001 0.3857 0.045 Uiso 1.00 1 c R . .
H(3) H 0.6907 -0.0889 0.4021 0.045 Uiso 1.00 1 c R . .
H(4) H 0.7451 -0.0574 0.5444 0.041 Uiso 1.00 1 c R . .
H(5) H 0.7672 0.1906 0.6100 0.032 Uiso 1.00 1 c R . .
H(6) H 0.6452 0.4582 0.4611 0.035 Uiso 1.00 1 c R . .
H(7) H 0.6277 0.2233 0.3928 0.039 Uiso 1.00 1 c R . .
H(8) H 0.8311 0.5556 0.7475 0.035 Uiso 1.00 1 c R . .
H(9) H 0.6999 0.7970 0.6056 0.031 Uiso 1.00 1 c R . .
H(10) H 0.7183 1.0343 0.6742 0.044 Uiso 1.00 1 c R . .
H(11) H 0.7900 1.0244 0.7807 0.039 Uiso 1.00 1 c R . .
H(12) H 0.9113 0.6791 0.8265 0.018 Uiso 1.00 1 c R . .
H(13) H 0.8344 0.9019 0.8825 0.029 Uiso 1.00 1 c R . .
H(14) H 0.9097 0.8986 0.9874 0.028 Uiso 1.00 1 c R . .
H(15) H 0.9862 0.5962 0.8576 0.032 Uiso 1.00 1 c R . .
H(16) H 1.0684 0.5109 0.8992 0.039 Uiso 1.00 1 c R . .
H(17) H 1.1330 0.5285 1.0107 0.036 Uiso 1.00 1 c R . .
H(18) H 1.1130 0.6310 1.0738 0.039 Uiso 1.00 1 c R . .
H(19) H 1.0111 1.1070 1.2137 0.033 Uiso 1.00 1 c R . .
H(20) H 1.0827 1.1366 1.3198 0.033 Uiso 1.00 1 c R . .
H(21) H 1.1600 1.0144 1.3548 0.038 Uiso 1.00 1 c R . .
H(22) H 1.1651 0.8377 1.2864 0.030 Uiso 1.00 1 c R . .
H(23) H 1.0114 0.2592 0.7857 0.008 Uiso 1.00 1 c R . .

loop_
_atom_site_aniso_label
_atom_site_aniso_U_11
_atom_site_aniso_U_22
_atom_site_aniso_U_33
_atom_site_aniso_U_12
_atom_site_aniso_U_13
_atom_site_aniso_U_23
Pt(1) 0.0182(3) 0.0178(3) 0.0165(2) -0.0017(2) 0.0097(2) -0.0022(2)
S(1) 0.0211(13) 0.023(1) 0.0192(13) 0.0018(10) 0.0109(11) -0.0048(10)
S(2) 0.0190(13) 0.032(2) 0.0163(13) 0.0026(11) 0.0075(11) -0.0018(11)
N(1) 0.013(4) 0.039(6) 0.010(4) -0.009(4) -0.001(4) 0.000(4)
N(2) 0.014(4) 0.039(6) 0.021(5) 0.000(4) 0.006(4) -0.005(4)
N(3) 0.018(4) 0.023(5) 0.010(4) 0.001(4) 0.006(4) 0.001(3)
N(4) 0.024(5) 0.014(4) 0.019(4) -0.006(4) 0.012(4) -0.003(3)
C(1) 0.032(7) 0.032(7) 0.032(7) 0.003(5) 0.021(6) -0.001(5)
C(2) 0.038(7) 0.025(6) 0.020(6) -0.008(5) 0.015(5) -0.010(5)
C(3) 0.030(6) 0.029(7) 0.024(6) -0.015(5) 0.012(5) -0.005(5)
C(4) 0.032(6) 0.016(5) 0.026(6) -0.009(4) 0.021(5) -0.008(4)
C(5) 0.028(5) 0.018(6) 0.011(4) -0.011(4) 0.008(4) -0.007(4)
C(6) 0.022(5) 0.029(6) 0.025(6) 0.004(5) 0.014(5) 0.009(5)
C(7) 0.026(6) 0.041(8) 0.031(7) -0.006(5) 0.018(5) -0.002(6)
C(8) 0.020(6) 0.034(7) 0.035(7) 0.003(5) 0.016(5) -0.008(5)
C(9) 0.033(7) 0.042(8) 0.022(6) -0.007(6) 0.018(5) -0.019(5)
C(10) 0.021(5) 0.028(6) 0.031(6) -0.005(5) 0.016(5) -0.011(5)
C(11) 0.035(6) 0.012(5) 0.022(5) 0.004(5) 0.014(5) 0.007(4)
C(12) 0.038(7) 0.025(6) 0.010(5) -0.008(5) 0.008(5) -0.001(4)
C(13) 0.014(5) 0.018(5) 0.013(5) -0.006(4) 0.010(4) -0.005(4)
C(14) 0.014(5) 0.023(6) 0.017(5) 0.007(4) 0.005(4) -0.000(4)
C(15) 0.025(6) 0.032(7) 0.016(5) 0.002(5) 0.009(5) -0.009(5)
C(16) 0.018(5) 0.032(7) 0.020(5) 0.007(5) 0.004(4) -0.002(5)
C(17) 0.013(5) 0.025(6) 0.024(6) -0.007(4) 0.011(5) -0.001(4)
C(18) 0.035(7) 0.042(8) 0.020(6) 0.010(6) 0.015(5) 0.005(5)
C(19) 0.027(6) 0.062(10) 0.019(6) 0.019(6) 0.011(5) 0.017(6)
C(20) 0.028(6) 0.039(8) 0.010(5) 0.004(5) 0.003(5) -0.007(5)
C(21) 0.028(5) 0.028(6) 0.016(5) 0.002(5) 0.016(5) -0.001(5)
C(22) 0.034(6) 0.026(6) 0.027(6) 0.005(5) 0.024(5) 0.007(5)
C(23) 0.016(5) 0.044(7) 0.022(5) -0.006(5) 0.013(5) -0.013(5)
C(24) 0.033(6) 0.035(7) 0.020(5) -0.010(6) 0.012(5) 0.000(5)
C(25) 0.041(8) 0.026(7) 0.030(7) -0.008(5) 0.022(6) -0.005(5)
C(26) 0.032(7) 0.047(8) 0.039(7) -0.014(6) 0.029(6) -0.008(6)
C(27) 0.021(6) 0.045(8) 0.037(7) 0.005(6) 0.010(6) -0.002(6)
C(28) 0.019(6) 0.034(8) 0.026(6) 0.010(5) 0.004(5) 0.011(5)
C(29) 0.027(6) 0.060(10) 0.026(7) -0.001(6) 0.011(6) -0.011(6)

loop_
_geom_bond_atom_site_label_1
_geom_bond_atom_site_label_2
_geom_bond_distance
_geom_bond_publ_flag
_geom_bond_site_symmetry_1
_geom_bond_site_symmetry_2
Pt(1) S(1) 2.257(4) ? . .
Pt(1) S(2) 2.262(2) ? . .
Pt(1) N(3) 2.070(7) ? . .
Pt(1) N(4) 2.05(1) ? . .
Cl(1) C(30) 1.754(8) ? . .
S(1) C(4) 1.72(1) ? . .
S(2) C(5) 1.75(2) ? . .
N(1) N(2) 1.27(1) ? . .
N(1) C(23) 1.41(2) ? . .
N(2) C(21) 1.38(2) ? . .
N(3) C(12) 1.34(2) ? . .
N(3) C(16) 1.31(2) ? . .
N(4) C(7) 1.35(2) ? . .
N(4) C(11) 1.34(1) ? . .
C(1) C(2) 1.40(2) ? . .
C(1) C(6) 1.39(2) ? . .
C(2) C(3) 1.40(1) ? . .
C(3) C(4) 1.40(2) ? . .
C(4) C(5) 1.46(2) ? . .
C(5) C(6) 1.40(1) ? . .
C(7) C(8) 1.35(3) ? . .
C(8) C(9) 1.41(2) ? . .
C(9) C(10) 1.38(2) ? . .
C(10) C(11) 1.39(3) ? . .
C(11) C(12) 1.48(2) ? . .
C(12) C(13) 1.42(1) ? . .
C(13) C(14) 1.37(2) ? . .
C(14) C(15) 1.42(2) ? . .
C(14) C(17) 1.48(1) ? . .
C(15) C(16) 1.41(1) ? . .
C(17) C(18) 1.41(2) ? . .
C(17) C(22) 1.37(2) ? . .
C(18) C(19) 1.40(1) ? . .
C(19) C(20) 1.39(2) ? . .
C(20) C(21) 1.44(2) ? . .
C(21) C(22) 1.37(1) ? . .
C(23) C(24) 1.37(1) ? . .
C(23) C(28) 1.46(2) ? . .
C(24) C(25) 1.39(2) ? . .
C(25) C(26) 1.40(2) ? . .
C(26) C(25) 1.40(2) ? . .
C(26) C(27) 1.40(2) ? . .
C(26) C(29) 1.51(2) ? . .
C(27) C(26) 1.40(2) ? . .
C(27) C(28) 1.39(2) ? . .
C(29) C(26) 1.51(2) ? . .
C(1) H(21) 0.9500 ? . .
C(2) H(20) 0.9501 ? . .
C(3) H(19) 0.9499 ? . .
C(6) H(22) 0.9501 ? . .
C(7) H(18) 0.9499 ? . .
C(8) H(17) 0.9500 ? . .
C(9) H(16) 0.9500 ? . .
C(10) H(15) 0.9499 ? . .
C(13) H(12) 0.9500 ? . .
C(15) H(13) 0.9501 ? . .
C(16) H(14) 0.9500 ? . .
C(18) H(11) 0.9500 ? . .
C(19) H(10) 0.9501 ? . .
C(20) H(9) 0.9502 ? . .
C(22) H(8) 0.9500 ? . .
C(24) H(6) 0.9500 ? . .
C(25) H(7) 0.9500 ? . .
C(27) H(4) 0.9500 ? . .
C(28) H(5) 0.9502 ? . .
C(29) H(1) 0.9600 ? . .
C(29) H(2) 0.9499 ? . .
C(29) H(3) 0.9600 ? . .
C(30) H(23) 0.9500 ? . .
H(1) C(29) 0.9600 ? . .
H(2) C(29) 0.9499 ? . .
H(3) C(29) 0.9600 ? . .

loop_
_cod_related_entry_id
_cod_related_entry_database
_cod_related_entry_code
1 ChemSpider 30652972
